data_7222114
loop_
_publ_author_name
'Koorathota, Suman'
'Thennarasu, Sathiah'

_publ_section_title
;
 Acetic Acid Promoted Tandem Cyclization of in situ Generated 1,3-Dipoles:
 Setereoselective Synthesis of Dispiroimidazolidinyl and
 Dispiropyrrolidinyl Oxindoles with Multiple Chiral Stereocenters
;
_journal_name_full 'RSC Adv.'
_journal_paper_doi 10.1039/C5RA17215B
_journal_year 2015
_chemical_formula_moiety 'C46 H40 N4 O2'
_chemical_formula_sum 'C46 H40 N4 O2'
_chemical_formula_weight 680.82
_chemical_name_systematic 3a
_space_group_IT_number 2
_symmetry_cell_setting triclinic
_symmetry_space_group_name_Hall '-P 1'
_symmetry_space_group_name_H-M 'P -1'
_atom_sites_solution_hydrogens geom
_atom_sites_solution_primary direct
_atom_sites_solution_secondary difmap
_audit_creation_method SHELXL-97
_audit_update_record
;
2015-06-24 deposited with the CCDC.
2015-09-11 downloaded from the CCDC.
;
_cell_angle_alpha 106.000(5)
_cell_angle_beta 92.630(5)
_cell_angle_gamma 114.145(5)
_cell_formula_units_Z 2
_cell_length_a 11.335(5)
_cell_length_b 12.004(5)
_cell_length_c 15.559(5)
_cell_measurement_reflns_used 7437
_cell_measurement_temperature 293(2)
_cell_measurement_theta_max 26.41
_cell_measurement_theta_min 1.38
_cell_volume 1826.4(13)
_computing_structure_refinement 'SHELXL-97 (Sheldrick, 1997)'
_computing_structure_solution 'SHELXS-97 (Sheldrick, 1990)'
_diffrn_ambient_temperature 293(2)
_diffrn_measured_fraction_theta_full 0.994
_diffrn_measured_fraction_theta_max 0.994
_diffrn_radiation_monochromator graphite
_diffrn_radiation_source 'fine-focus sealed tube'
_diffrn_radiation_type MoK\a
_diffrn_radiation_wavelength 0.71073
_diffrn_reflns_av_R_equivalents 0.0327
_diffrn_reflns_av_sigmaI/netI 0.0396
_diffrn_reflns_limit_h_max 14
_diffrn_reflns_limit_h_min -13
_diffrn_reflns_limit_k_max 15
_diffrn_reflns_limit_k_min -15
_diffrn_reflns_limit_l_max 19
_diffrn_reflns_limit_l_min -19
_diffrn_reflns_number 26982
_diffrn_reflns_theta_full 26.41
_diffrn_reflns_theta_max 26.41
_diffrn_reflns_theta_min 1.38
_exptl_absorpt_coefficient_mu 0.076
_exptl_absorpt_correction_T_max 0.9924
_exptl_absorpt_correction_T_min 0.9849
_exptl_absorpt_correction_type multi-scan
_exptl_crystal_colour colourless
_exptl_crystal_density_diffrn 1.238
_exptl_crystal_density_method 'not measured'
_exptl_crystal_description block
_exptl_crystal_F_000 720
_exptl_crystal_recrystallization_method 'Re-crystallisation from solvent: Ethanol'
_exptl_crystal_size_max 0.20
_exptl_crystal_size_mid 0.15
_exptl_crystal_size_min 0.10
_refine_diff_density_max 0.633
_refine_diff_density_min -0.344
_refine_diff_density_rms 0.042
_refine_ls_extinction_method none
_refine_ls_goodness_of_fit_ref 1.048
_refine_ls_hydrogen_treatment mixed
_refine_ls_matrix_type full
_refine_ls_number_parameters 471
_refine_ls_number_reflns 7437
_refine_ls_number_restraints 0
_refine_ls_restrained_S_all 1.048
_refine_ls_R_factor_all 0.1113
_refine_ls_R_factor_gt 0.0597
_refine_ls_shift/su_max 0.003
_refine_ls_shift/su_mean 0.000
_refine_ls_structure_factor_coef Fsqd
_refine_ls_weighting_details 'calc w=1/[\s^2^(Fo^2^)+(0.1044P)^2^+0.2525P] where P=(Fo^2^+2Fc^2^)/3'
_refine_ls_weighting_scheme calc
_refine_ls_wR_factor_gt 0.1698
_refine_ls_wR_factor_ref 0.2037
_reflns_number_gt 4189
_reflns_number_total 7437
_reflns_threshold_expression >2sigma(I)
_cod_data_source_file c5ra17215b2.cif
_cod_data_source_block shelxl
_cod_database_code 7222114

loop_
_symmetry_equiv_pos_as_xyz
'x, y, z'
'-x, -y, -z'

loop_
_atom_site_label
_atom_site_type_symbol
_atom_site_fract_x
_atom_site_fract_y
_atom_site_fract_z
_atom_site_U_iso_or_equiv
_atom_site_adp_type
_atom_site_occupancy
_atom_site_symmetry_multiplicity
_atom_site_calc_flag
_atom_site_refinement_flags
C1 C 0.7640(5) 0.8240(5) 0.4297(4) 0.1520(19) Uani 1 1 d .
H1A H 0.7126 0.8676 0.4200 0.228 Uiso 1 1 calc R
H1B H 0.7540 0.7587 0.3739 0.228 Uiso 1 1 calc R
H1C H 0.8549 0.8850 0.4492 0.228 Uiso 1 1 calc R
C2 C 0.7194(3) 0.7641(3) 0.4993(3) 0.0910(11) Uani 1 1 d .
C3 C 0.7142(3) 0.6451(3) 0.4967(2) 0.0815(9) Uani 1 1 d .
H3 H 0.7401 0.6005 0.4484 0.098 Uiso 1 1 calc R
C4 C 0.6721(3) 0.5924(3) 0.5634(2) 0.0701(8) Uani 1 1 d .
C5 C 0.6325(4) 0.6570(3) 0.6343(2) 0.0902(10) Uani 1 1 d .
H5 H 0.6021 0.6214 0.6796 0.108 Uiso 1 1 calc R
C6 C 0.6381(4) 0.7778(4) 0.6382(3) 0.1139(13) Uani 1 1 d .
H6 H 0.6125 0.8229 0.6864 0.137 Uiso 1 1 calc R
C7 C 0.6812(4) 0.8282(4) 0.5712(4) 0.1147(14) Uani 1 1 d .
H7 H 0.6849 0.9080 0.5743 0.138 Uiso 1 1 calc R
C8 C 0.6616(3) 0.4597(3) 0.55741(19) 0.0710(8) Uani 1 1 d .
H8A H 0.5695 0.3988 0.5450 0.085 Uiso 1 1 calc R
H8B H 0.7011 0.4313 0.5070 0.085 Uiso 1 1 calc R
C9 C 0.8608(3) 0.5013(2) 0.66530(17) 0.0554(6) Uani 1 1 d .
C10 C 0.9598(3) 0.5593(2) 0.6220(2) 0.0708(8) Uani 1 1 d .
H10 H 0.9422 0.5757 0.5690 0.085 Uiso 1 1 calc R
C11 C 1.0874(3) 0.5925(3) 0.6607(2) 0.0806(9) Uani 1 1 d .
H11 H 1.1561 0.6298 0.6319 0.097 Uiso 1 1 calc R
C12 C 1.1150(3) 0.5719(3) 0.7397(2) 0.0794(9) Uani 1 1 d .
H12 H 1.2017 0.5971 0.7646 0.095 Uiso 1 1 calc R
C13 C 1.0138(3) 0.5134(2) 0.78318(19) 0.0648(7) Uani 1 1 d .
H13 H 1.0320 0.4992 0.8370 0.078 Uiso 1 1 calc R
C14 C 0.8869(2) 0.4774(2) 0.74517(17) 0.0527(6) Uani 1 1 d .
C15 C 0.7589(2) 0.4096(2) 0.77362(16) 0.0516(6) Uani 1 1 d .
C16 C 0.6588(3) 0.4050(2) 0.70031(18) 0.0582(6) Uani 1 1 d .
C17 C 0.7950(3) 0.2067(2) 0.73064(16) 0.0538(6) Uani 1 1 d .
H17A H 0.7611 0.1229 0.7392 0.065 Uiso 1 1 calc R
H17B H 0.8861 0.2550 0.7611 0.065 Uiso 1 1 calc R
C18 C 0.7887(3) 0.1886(2) 0.63039(16) 0.0515(6) Uani 1 1 d .
C19 C 0.6731(3) 0.1521(2) 0.57436(19) 0.0653(7) Uani 1 1 d .
H19 H 0.5969 0.1395 0.5985 0.078 Uiso 1 1 calc R
C20 C 0.6689(4) 0.1338(3) 0.4815(2) 0.0828(9) Uani 1 1 d .
H20 H 0.5905 0.1091 0.4437 0.099 Uiso 1 1 calc R
C21 C 0.7815(4) 0.1524(3) 0.4469(2) 0.0901(10) Uani 1 1 d .
H21 H 0.7793 0.1401 0.3851 0.108 Uiso 1 1 calc R
C22 C 0.8959(4) 0.1885(3) 0.5012(2) 0.0847(9) Uani 1 1 d .
H22 H 0.9717 0.2003 0.4765 0.102 Uiso 1 1 calc R
C23 C 0.9006(3) 0.2079(2) 0.59300(18) 0.0662(7) Uani 1 1 d .
H23 H 0.9801 0.2343 0.6302 0.079 Uiso 1 1 calc R
C24 C 0.6858(2) 0.2631(2) 0.85957(15) 0.0477(5) Uani 1 1 d .
C25 C 0.6528(3) 0.3807(2) 0.89419(17) 0.0556(6) Uani 1 1 d .
H25 H 0.5665 0.3565 0.8599 0.067 Uiso 1 1 calc R
C26 C 0.6471(3) 0.4257(2) 0.99333(17) 0.0562(6) Uani 1 1 d .
C27 C 0.5317(3) 0.3670(3) 1.0231(2) 0.0800(9) Uani 1 1 d .
H27 H 0.4606 0.2974 0.9819 0.096 Uiso 1 1 calc R
C28 C 0.5197(4) 0.4089(4) 1.1118(2) 0.0907(10) Uani 1 1 d .
H28 H 0.4414 0.3666 1.1304 0.109 Uiso 1 1 calc R
C29 C 0.6216(4) 0.5125(4) 1.1735(2) 0.0837(9) Uani 1 1 d .
H29 H 0.6130 0.5418 1.2336 0.100 Uiso 1 1 calc R
C30 C 0.7353(4) 0.5715(4) 1.1454(2) 0.0953(10) Uani 1 1 d .
H30 H 0.8052 0.6424 1.1867 0.114 Uiso 1 1 calc R
C31 C 0.7492(3) 0.5282(3) 1.0561(2) 0.0832(9) Uani 1 1 d .
H31 H 0.8289 0.5690 1.0385 0.100 Uiso 1 1 calc R
C32 C 0.7987(2) 0.2713(2) 0.92339(15) 0.0488(6) Uani 1 1 d .
C33 C 0.6234(2) 0.0762(2) 0.90202(15) 0.0481(6) Uani 1 1 d .
C34 C 0.5462(3) -0.0450(2) 0.90560(18) 0.0624(7) Uani 1 1 d .
H34 H 0.5782 -0.0823 0.9400 0.075 Uiso 1 1 calc R
C35 C 0.4209(3) -0.1087(3) 0.85684(19) 0.0735(8) Uani 1 1 d .
H35 H 0.3670 -0.1910 0.8578 0.088 Uiso 1 1 calc R
C36 C 0.3730(3) -0.0540(3) 0.80673(19) 0.0756(8) Uani 1 1 d .
H36 H 0.2870 -0.0990 0.7750 0.091 Uiso 1 1 calc R
C37 C 0.4520(3) 0.0685(3) 0.80273(18) 0.0642(7) Uani 1 1 d .
H37 H 0.4200 0.1055 0.7681 0.077 Uiso 1 1 calc R
C38 C 0.5778(2) 0.1330(2) 0.85117(15) 0.0489(6) Uani 1 1 d .
C39 C 0.8387(3) 0.1262(3) 0.99645(18) 0.0627(7) Uani 1 1 d .
H39A H 0.7955 0.0942 1.0428 0.075 Uiso 1 1 calc R
H39B H 0.9200 0.2026 1.0266 0.075 Uiso 1 1 calc R
C40 C 0.8698(3) 0.0246(2) 0.9342(2) 0.0678(7) Uani 1 1 d .
C41 C 0.8293(3) -0.0952(3) 0.9437(3) 0.1038(13) Uani 1 1 d .
H41 H 0.7840 -0.1153 0.9898 0.125 Uiso 1 1 calc R
C42 C 0.8581(5) -0.1872(4) 0.8818(5) 0.141(2) Uani 1 1 d .
H42 H 0.8306 -0.2695 0.8862 0.169 Uiso 1 1 calc R
C43 C 0.9273(6) -0.1542(5) 0.8147(4) 0.151(3) Uani 1 1 d .
H43 H 0.9467 -0.2154 0.7749 0.182 Uiso 1 1 calc R
C44 C 0.9682(5) -0.0360(5) 0.8044(3) 0.1181(15) Uani 1 1 d .
C45 C 0.9374(3) 0.0520(3) 0.8660(2) 0.0802(9) Uani 1 1 d .
H45 H 0.9640 0.1338 0.8607 0.096 Uiso 1 1 calc R
C46 C 1.0413(6) -0.0024(7) 0.7316(3) 0.199(3) Uani 1 1 d .
H46A H 1.1329 0.0505 0.7570 0.299 Uiso 1 1 calc R
H46B H 1.0075 0.0440 0.7046 0.299 Uiso 1 1 calc R
H46C H 1.0308 -0.0799 0.6859 0.299 Uiso 1 1 calc R
N1 N 0.7259(2) 0.45859(19) 0.64028(14) 0.0591(5) Uani 1 1 d .
N2 N 0.7498(2) 0.47860(18) 0.86349(14) 0.0635(6) Uani 1 1 d .
H2 H 0.7925 0.5598 0.8924 0.076 Uiso 1 1 calc R
N3 N 0.72049(19) 0.27433(17) 0.77203(13) 0.0502(5) Uani 1 1 d .
N4 N 0.75406(19) 0.16099(17) 0.94663(13) 0.0500(5) Uani 1 1 d .
O1 O 0.5400(2) 0.3594(2) 0.69522(14) 0.0780(6) Uani 1 1 d .
O2 O 0.91015(17) 0.35702(16) 0.94642(12) 0.0633(5) Uani 1 1 d .

loop_
_atom_site_aniso_label
_atom_site_aniso_U_11
_atom_site_aniso_U_22
_atom_site_aniso_U_33
_atom_site_aniso_U_23
_atom_site_aniso_U_13
_atom_site_aniso_U_12
C1 0.149(4) 0.132(4) 0.200(5) 0.108(4) 0.028(4) 0.050(3)
C2 0.075(2) 0.0692(19) 0.127(3) 0.060(2) -0.011(2) 0.0151(17)
C3 0.077(2) 0.0706(17) 0.099(2) 0.0450(17) 0.0018(17) 0.0240(16)
C4 0.0665(18) 0.0577(15) 0.086(2) 0.0333(15) -0.0069(15) 0.0231(14)
C5 0.106(3) 0.080(2) 0.097(2) 0.0324(18) 0.004(2) 0.052(2)
C6 0.127(3) 0.085(2) 0.133(3) 0.031(2) -0.009(3) 0.057(2)
C7 0.107(3) 0.070(2) 0.167(4) 0.046(3) -0.014(3) 0.038(2)
C8 0.086(2) 0.0607(15) 0.0700(17) 0.0292(14) 0.0037(15) 0.0311(15)
C9 0.0665(18) 0.0409(12) 0.0650(15) 0.0228(11) 0.0178(13) 0.0251(12)
C10 0.083(2) 0.0570(15) 0.0772(18) 0.0341(14) 0.0297(17) 0.0260(15)
C11 0.077(2) 0.0623(17) 0.100(2) 0.0371(17) 0.0349(19) 0.0198(16)
C12 0.0560(18) 0.0651(17) 0.106(2) 0.0298(17) 0.0169(17) 0.0140(14)
C13 0.0612(19) 0.0522(14) 0.0758(18) 0.0228(13) 0.0102(15) 0.0188(13)
C14 0.0566(16) 0.0406(12) 0.0638(15) 0.0200(11) 0.0165(13) 0.0215(11)
C15 0.0583(15) 0.0459(12) 0.0631(15) 0.0244(11) 0.0193(12) 0.0295(12)
C16 0.0638(18) 0.0548(14) 0.0721(17) 0.0292(13) 0.0218(14) 0.0348(14)
C17 0.0682(17) 0.0512(13) 0.0553(14) 0.0228(11) 0.0197(12) 0.0343(13)
C18 0.0639(17) 0.0411(11) 0.0542(14) 0.0180(10) 0.0175(13) 0.0250(12)
C19 0.0700(19) 0.0516(14) 0.0732(18) 0.0191(13) 0.0155(16) 0.0260(14)
C20 0.097(3) 0.0703(18) 0.0686(19) 0.0141(15) -0.0064(18) 0.0326(18)
C21 0.126(3) 0.087(2) 0.0552(18) 0.0255(16) 0.024(2) 0.043(2)
C22 0.096(3) 0.086(2) 0.068(2) 0.0261(16) 0.036(2) 0.0335(19)
C23 0.0692(19) 0.0654(16) 0.0627(16) 0.0191(13) 0.0203(14) 0.0288(14)
C24 0.0490(14) 0.0470(12) 0.0502(13) 0.0192(10) 0.0159(11) 0.0212(11)
C25 0.0608(16) 0.0574(14) 0.0616(15) 0.0237(12) 0.0200(13) 0.0345(13)
C26 0.0622(17) 0.0588(14) 0.0632(15) 0.0223(13) 0.0205(14) 0.0387(14)
C27 0.078(2) 0.0769(19) 0.076(2) 0.0209(15) 0.0299(17) 0.0258(16)
C28 0.089(2) 0.108(3) 0.079(2) 0.032(2) 0.045(2) 0.043(2)
C29 0.096(3) 0.111(3) 0.0654(19) 0.0258(19) 0.0284(19) 0.067(2)
C30 0.083(2) 0.114(3) 0.065(2) 0.0082(18) 0.0096(18) 0.035(2)
C31 0.064(2) 0.105(2) 0.0711(19) 0.0216(18) 0.0188(17) 0.0322(19)
C32 0.0497(15) 0.0447(12) 0.0511(13) 0.0141(10) 0.0163(12) 0.0200(12)
C33 0.0481(15) 0.0472(12) 0.0480(13) 0.0167(10) 0.0129(11) 0.0186(11)
C34 0.0632(18) 0.0585(15) 0.0627(16) 0.0281(13) 0.0128(14) 0.0186(14)
C35 0.068(2) 0.0608(16) 0.0711(18) 0.0258(14) 0.0104(16) 0.0063(15)
C36 0.0554(18) 0.0777(19) 0.0664(18) 0.0227(15) 0.0014(14) 0.0048(15)
C37 0.0542(17) 0.0739(17) 0.0591(15) 0.0275(13) 0.0052(13) 0.0196(14)
C38 0.0475(15) 0.0527(13) 0.0450(12) 0.0170(10) 0.0133(11) 0.0194(11)
C39 0.0627(17) 0.0659(15) 0.0622(16) 0.0252(13) 0.0049(13) 0.0284(14)
C40 0.0620(18) 0.0589(15) 0.0789(19) 0.0202(14) -0.0106(15) 0.0269(14)
C41 0.076(2) 0.0657(19) 0.169(4) 0.042(2) -0.017(2) 0.0327(17)
C42 0.098(4) 0.057(2) 0.238(7) 0.023(3) -0.062(4) 0.031(2)
C43 0.136(5) 0.104(4) 0.178(6) -0.043(3) -0.066(4) 0.086(4)
C44 0.134(3) 0.145(4) 0.092(3) -0.007(2) -0.016(2) 0.109(3)
C45 0.094(2) 0.089(2) 0.0742(19) 0.0163(17) 0.0057(18) 0.0636(19)
C46 0.254(7) 0.339(9) 0.106(4) 0.043(4) 0.070(4) 0.240(7)
N1 0.0654(15) 0.0570(12) 0.0688(13) 0.0327(11) 0.0156(11) 0.0317(11)
N2 0.0902(17) 0.0419(10) 0.0694(13) 0.0226(10) 0.0352(12) 0.0344(11)
N3 0.0605(13) 0.0456(10) 0.0552(11) 0.0232(9) 0.0239(10) 0.0277(10)
N4 0.0479(12) 0.0505(10) 0.0536(11) 0.0201(9) 0.0074(9) 0.0215(10)
O1 0.0618(14) 0.0982(14) 0.0944(15) 0.0466(12) 0.0229(11) 0.0435(12)
O2 0.0518(11) 0.0513(9) 0.0728(12) 0.0148(8) 0.0082(9) 0.0129(9)

loop_
_atom_type_symbol
_atom_type_description
_atom_type_scat_dispersion_real
_atom_type_scat_dispersion_imag
_atom_type_scat_source
C C 0.0033 0.0016 'International Tables Vol C Tables 4.2.6.8 and 6.1.1.4'
H H 0.0000 0.0000 'International Tables Vol C Tables 4.2.6.8 and 6.1.1.4'
N N 0.0061 0.0033 'International Tables Vol C Tables 4.2.6.8 and 6.1.1.4'
O O 0.0106 0.0060 'International Tables Vol C Tables 4.2.6.8 and 6.1.1.4'

loop_
_geom_angle_atom_site_label_1
_geom_angle_atom_site_label_2
_geom_angle_atom_site_label_3
_geom_angle
C2 C1 H1A 109.5
C2 C1 H1B 109.5
H1A C1 H1B 109.5
C2 C1 H1C 109.5
H1A C1 H1C 109.5
H1B C1 H1C 109.5
C7 C2 C3 118.1(3)
C7 C2 C1 118.4(4)
C3 C2 C1 123.5(4)
C4 C3 C2 121.7(3)
C4 C3 H3 119.2
C2 C3 H3 119.2
C3 C4 C5 119.4(3)
C3 C4 C8 120.9(3)
C5 C4 C8 119.6(3)
C4 C5 C6 119.6(4)
C4 C5 H5 120.2
C6 C5 H5 120.2
C7 C6 C5 119.7(4)
C7 C6 H6 120.2
C5 C6 H6 120.2
C6 C7 C2 121.5(3)
C6 C7 H7 119.2
C2 C7 H7 119.2
N1 C8 C4 112.9(2)
N1 C8 H8A 109.0
C4 C8 H8A 109.0
N1 C8 H8B 109.0
C4 C8 H8B 109.0
H8A C8 H8B 107.8
C10 C9 N1 128.3(2)
C10 C9 C14 121.6(3)
N1 C9 C14 110.1(2)
C9 C10 C11 117.2(3)
C9 C10 H10 121.4
C11 C10 H10 121.4
C12 C11 C10 122.0(3)
C12 C11 H11 119.0
C10 C11 H11 119.0
C11 C12 C13 120.3(3)
C11 C12 H12 119.9
C13 C12 H12 119.9
C14 C13 C12 118.7(3)
C14 C13 H13 120.6
C12 C13 H13 120.6
C13 C14 C9 120.2(2)
C13 C14 C15 131.1(2)
C9 C14 C15 108.7(2)
N2 C15 N3 106.04(17)
N2 C15 C14 113.3(2)
N3 C15 C14 117.47(18)
N2 C15 C16 110.75(18)
N3 C15 C16 107.34(19)
C14 C15 C16 101.78(19)
O1 C16 N1 125.3(2)
O1 C16 C15 126.4(2)
N1 C16 C15 108.3(2)
N3 C17 C18 112.63(19)
N3 C17 H17A 109.1
C18 C17 H17A 109.1
N3 C17 H17B 109.1
C18 C17 H17B 109.1
H17A C17 H17B 107.8
C19 C18 C23 118.5(2)
C19 C18 C17 121.5(2)
C23 C18 C17 120.0(2)
C18 C19 C20 120.6(3)
C18 C19 H19 119.7
C20 C19 H19 119.7
C21 C20 C19 119.1(3)
C21 C20 H20 120.4
C19 C20 H20 120.4
C22 C21 C20 121.0(3)
C22 C21 H21 119.5
C20 C21 H21 119.5
C21 C22 C23 120.0(3)
C21 C22 H22 120.0
C23 C22 H22 120.0
C22 C23 C18 120.8(3)
C22 C23 H23 119.6
C18 C23 H23 119.6
N3 C24 C38 112.76(18)
N3 C24 C32 112.51(18)
C38 C24 C32 102.13(18)
N3 C24 C25 100.61(17)
C38 C24 C25 116.21(19)
C32 C24 C25 113.12(18)
N2 C25 C26 114.1(2)
N2 C25 C24 102.98(18)
C26 C25 C24 117.53(19)
N2 C25 H25 107.2
C26 C25 H25 107.2
C24 C25 H25 107.2
C31 C26 C27 117.4(3)
C31 C26 C25 123.2(2)
C27 C26 C25 119.3(3)
C28 C27 C26 121.4(3)
C28 C27 H27 119.3
C26 C27 H27 119.3
C29 C28 C27 120.6(3)
C29 C28 H28 119.7
C27 C28 H28 119.7
C30 C29 C28 118.8(3)
C30 C29 H29 120.6
C28 C29 H29 120.6
C29 C30 C31 121.0(3)
C29 C30 H30 119.5
C31 C30 H30 119.5
C26 C31 C30 120.8(3)
C26 C31 H31 119.6
C30 C31 H31 119.6
O2 C32 N4 125.3(2)
O2 C32 C24 126.6(2)
N4 C32 C24 108.02(19)
C34 C33 C38 122.0(2)
C34 C33 N4 128.3(2)
C38 C33 N4 109.70(19)
C35 C34 C33 117.7(2)
C35 C34 H34 121.2
C33 C34 H34 121.2
C36 C35 C34 121.4(3)
C36 C35 H35 119.3
C34 C35 H35 119.3
C35 C36 C37 120.7(3)
C35 C36 H36 119.7
C37 C36 H36 119.7
C38 C37 C36 118.3(2)
C38 C37 H37 120.8
C36 C37 H37 120.8
C37 C38 C33 119.9(2)
C37 C38 C24 130.9(2)
C33 C38 C24 109.2(2)
N4 C39 C40 111.7(2)
N4 C39 H39A 109.3
C40 C39 H39A 109.3
N4 C39 H39B 109.3
C40 C39 H39B 109.3
H39A C39 H39B 107.9
C41 C40 C45 119.6(3)
C41 C40 C39 121.2(3)
C45 C40 C39 119.2(2)
C40 C41 C42 118.5(4)
C40 C41 H41 120.8
C42 C41 H41 120.8
C43 C42 C41 119.5(4)
C43 C42 H42 120.2
C41 C42 H42 120.2
C44 C43 C42 122.8(5)
C44 C43 H43 118.6
C42 C43 H43 118.6
C43 C44 C45 116.2(5)
C43 C44 C46 122.1(5)
C45 C44 C46 121.6(5)
C40 C45 C44 123.4(4)
C40 C45 H45 118.3
C44 C45 H45 118.3
C44 C46 H46A 109.5
C44 C46 H46B 109.5
H46A C46 H46B 109.5
C44 C46 H46C 109.5
H46A C46 H46C 109.5
H46B C46 H46C 109.5
C16 N1 C9 111.0(2)
C16 N1 C8 123.3(2)
C9 N1 C8 125.5(2)
C15 N2 C25 105.03(17)
C15 N2 H2 127.5
C25 N2 H2 127.5
C17 N3 C24 117.16(17)
C17 N3 C15 119.79(18)
C24 N3 C15 108.89(17)
C32 N4 C33 110.90(19)
C32 N4 C39 123.6(2)
C33 N4 C39 124.48(19)

loop_
_geom_bond_atom_site_label_1
_geom_bond_atom_site_label_2
_geom_bond_distance
C1 C2 1.458(5)
C1 H1A 0.9600
C1 H1B 0.9600
C1 H1C 0.9600
C2 C7 1.369(6)
C2 C3 1.395(4)
C3 C4 1.366(4)
C3 H3 0.9300
C4 C5 1.371(4)
C4 C8 1.524(4)
C5 C6 1.409(5)
C5 H5 0.9300
C6 C7 1.357(6)
C6 H6 0.9300
C7 H7 0.9300
C8 N1 1.457(3)
C8 H8A 0.9700
C8 H8B 0.9700
C9 C10 1.373(4)
C9 N1 1.395(3)
C9 C14 1.396(3)
C10 C11 1.389(4)
C10 H10 0.9300
C11 C12 1.365(4)
C11 H11 0.9300
C12 C13 1.393(4)
C12 H12 0.9300
C13 C14 1.370(4)
C13 H13 0.9300
C14 C15 1.502(3)
C15 N2 1.448(3)
C15 N3 1.491(3)
C15 C16 1.545(4)
C16 O1 1.217(3)
C16 N1 1.364(3)
C17 N3 1.453(3)
C17 C18 1.508(3)
C17 H17A 0.9700
C17 H17B 0.9700
C18 C19 1.373(4)
C18 C23 1.379(4)
C19 C20 1.395(4)
C19 H19 0.9300
C20 C21 1.365(5)
C20 H20 0.9300
C21 C22 1.349(5)
C21 H21 0.9300
C22 C23 1.378(4)
C22 H22 0.9300
C23 H23 0.9300
C24 N3 1.461(3)
C24 C38 1.505(3)
C24 C32 1.537(3)
C24 C25 1.565(3)
C25 N2 1.456(3)
C25 C26 1.502(3)
C25 H25 0.9800
C26 C31 1.370(4)
C26 C27 1.380(4)
C27 C28 1.366(4)
C27 H27 0.9300
C28 C29 1.366(5)
C28 H28 0.9300
C29 C30 1.353(4)
C29 H29 0.9300
C30 C31 1.384(4)
C30 H30 0.9300
C31 H31 0.9300
C32 O2 1.215(3)
C32 N4 1.368(3)
C33 C34 1.376(3)
C33 C38 1.380(3)
C33 N4 1.412(3)
C34 C35 1.368(4)
C34 H34 0.9300
C35 C36 1.366(4)
C35 H35 0.9300
C36 C37 1.395(4)
C36 H36 0.9300
C37 C38 1.371(3)
C37 H37 0.9300
C39 N4 1.461(3)
C39 C40 1.510(4)
C39 H39A 0.9700
C39 H39B 0.9700
C40 C41 1.372(4)
C40 C45 1.373(4)
C41 C42 1.410(7)
C41 H41 0.9300
C42 C43 1.384(7)
C42 H42 0.9300
C43 C44 1.359(7)
C43 H43 0.9300
C44 C45 1.390(5)
C44 C46 1.483(7)
C45 H45 0.9300
C46 H46A 0.9600
C46 H46B 0.9600
C46 H46C 0.9600
N2 H2 0.8600

loop_
_geom_torsion_atom_site_label_1
_geom_torsion_atom_site_label_2
_geom_torsion_atom_site_label_3
_geom_torsion_atom_site_label_4
_geom_torsion
C7 C2 C3 C4 0.2(5)
C1 C2 C3 C4 179.8(4)
C2 C3 C4 C5 0.7(5)
C2 C3 C4 C8 177.4(3)
C3 C4 C5 C6 -1.2(5)
C8 C4 C5 C6 -177.9(3)
C4 C5 C6 C7 0.8(6)
C5 C6 C7 C2 0.2(6)
C3 C2 C7 C6 -0.6(6)
C1 C2 C7 C6 179.7(4)
C3 C4 C8 N1 129.9(3)
C5 C4 C8 N1 -53.4(4)
N1 C9 C10 C11 -179.6(2)
C14 C9 C10 C11 0.4(4)
C9 C10 C11 C12 -1.7(4)
C10 C11 C12 C13 1.5(5)
C11 C12 C13 C14 0.0(4)
C12 C13 C14 C9 -1.2(4)
C12 C13 C14 C15 177.7(2)
C10 C9 C14 C13 1.0(4)
N1 C9 C14 C13 -179.0(2)
C10 C9 C14 C15 -178.1(2)
N1 C9 C14 C15 1.9(3)
C13 C14 C15 N2 59.7(3)
C9 C14 C15 N2 -121.3(2)
C13 C14 C15 N3 -64.5(3)
C9 C14 C15 N3 114.5(2)
C13 C14 C15 C16 178.7(2)
C9 C14 C15 C16 -2.4(2)
N2 C15 C16 O1 -58.5(3)
N3 C15 C16 O1 56.8(3)
C14 C15 C16 O1 -179.2(2)
N2 C15 C16 N1 122.8(2)
N3 C15 C16 N1 -121.9(2)
C14 C15 C16 N1 2.1(2)
N3 C17 C18 C19 -42.8(3)
N3 C17 C18 C23 137.7(2)
C23 C18 C19 C20 0.6(4)
C17 C18 C19 C20 -178.9(2)
C18 C19 C20 C21 0.1(4)
C19 C20 C21 C22 -0.2(5)
C20 C21 C22 C23 -0.4(5)
C21 C22 C23 C18 1.1(4)
C19 C18 C23 C22 -1.2(4)
C17 C18 C23 C22 178.3(2)
N3 C24 C25 N2 -37.5(2)
C38 C24 C25 N2 -159.59(19)
C32 C24 C25 N2 82.7(2)
N3 C24 C25 C26 -163.9(2)
C38 C24 C25 C26 74.0(3)
C32 C24 C25 C26 -43.7(3)
N2 C25 C26 C31 -22.3(3)
C24 C25 C26 C31 98.4(3)
N2 C25 C26 C27 153.9(2)
C24 C25 C26 C27 -85.4(3)
C31 C26 C27 C28 -0.2(5)
C25 C26 C27 C28 -176.6(3)
C26 C27 C28 C29 1.2(5)
C27 C28 C29 C30 -1.0(5)
C28 C29 C30 C31 -0.3(5)
C27 C26 C31 C30 -1.0(5)
C25 C26 C31 C30 175.2(3)
C29 C30 C31 C26 1.3(5)
N3 C24 C32 O2 54.5(3)
C38 C24 C32 O2 175.7(2)
C25 C24 C32 O2 -58.6(3)
N3 C24 C32 N4 -122.37(19)
C38 C24 C32 N4 -1.2(2)
C25 C24 C32 N4 124.44(19)
C38 C33 C34 C35 -0.2(4)
N4 C33 C34 C35 179.2(2)
C33 C34 C35 C36 -0.5(4)
C34 C35 C36 C37 1.0(5)
C35 C36 C37 C38 -0.8(4)
C36 C37 C38 C33 0.1(4)
C36 C37 C38 C24 179.0(2)
C34 C33 C38 C37 0.4(4)
N4 C33 C38 C37 -179.2(2)
C34 C33 C38 C24 -178.7(2)
N4 C33 C38 C24 1.7(2)
N3 C24 C38 C37 -58.3(3)
C32 C24 C38 C37 -179.3(2)
C25 C24 C38 C37 57.1(3)
N3 C24 C38 C33 120.7(2)
C32 C24 C38 C33 -0.3(2)
C25 C24 C38 C33 -123.9(2)
N4 C39 C40 C41 -116.5(3)
N4 C39 C40 C45 62.2(3)
C45 C40 C41 C42 -0.5(5)
C39 C40 C41 C42 178.2(3)
C40 C41 C42 C43 0.9(6)
C41 C42 C43 C44 -0.9(8)
C42 C43 C44 C45 0.4(7)
C42 C43 C44 C46 -179.4(5)
C41 C40 C45 C44 0.0(5)
C39 C40 C45 C44 -178.7(3)
C43 C44 C45 C40 0.1(5)
C46 C44 C45 C40 179.9(4)
O1 C16 N1 C9 -179.8(2)
C15 C16 N1 C9 -1.1(3)
O1 C16 N1 C8 -4.6(4)
C15 C16 N1 C8 174.1(2)
C10 C9 N1 C16 179.5(2)
C14 C9 N1 C16 -0.5(3)
C10 C9 N1 C8 4.5(4)
C14 C9 N1 C8 -175.6(2)
C4 C8 N1 C16 106.4(3)
C4 C8 N1 C9 -79.1(3)
N3 C15 N2 C25 -26.4(2)
C14 C15 N2 C25 -156.62(19)
C16 C15 N2 C25 89.8(2)
C26 C25 N2 C15 168.3(2)
C24 C25 N2 C15 39.8(2)
C18 C17 N3 C24 161.74(19)
C18 C17 N3 C15 -62.8(3)
C38 C24 N3 C17 -73.8(3)
C32 C24 N3 C17 41.1(3)
C25 C24 N3 C17 161.7(2)
C38 C24 N3 C15 146.24(19)
C32 C24 N3 C15 -98.9(2)
C25 C24 N3 C15 21.8(2)
N2 C15 N3 C17 -137.3(2)
C14 C15 N3 C17 -9.5(3)
C16 C15 N3 C17 104.3(2)
N2 C15 N3 C24 1.5(2)
C14 C15 N3 C24 129.3(2)
C16 C15 N3 C24 -117.0(2)
O2 C32 N4 C33 -174.6(2)
C24 C32 N4 C33 2.3(2)
O2 C32 N4 C39 -5.6(4)
C24 C32 N4 C39 171.37(19)
C34 C33 N4 C32 177.8(2)
C38 C33 N4 C32 -2.6(3)
C34 C33 N4 C39 8.9(4)
C38 C33 N4 C39 -171.5(2)
C40 C39 N4 C32 -102.4(3)
C40 C39 N4 C33 65.2(3)
